data_1543779
loop_
_publ_author_name
'Seitz, Tobias'
'Fu, Peng'
'Haut, Franz-Lucas'
'Adam, Lutz'
'Habicht, Marija'
'Lentz, Dieter'
'MacMillan, John B.'
'Christmann, Mathias'

_publ_section_title
;
 One-Pot Synthesis of 5-Hydroxy-4H-1,3-thiazin-4-ones: Structure Revision,
 Synthesis, and NMR Shift Dependence of Thiasporine A.
;
_journal_issue 13
_journal_name_full 'Organic letters'
_journal_page_first 3070
_journal_page_last 3073
_journal_paper_doi 10.1021/acs.orglett.6b01166
_journal_volume 18
_journal_year 2016
_chemical_formula_sum 'C15 H16 N2 O4 S'
_chemical_formula_weight 320.36
_space_group_crystal_system triclinic
_space_group_IT_number 2
_space_group_name_Hall '-P 1'
_space_group_name_H-M_alt 'P -1'
_symmetry_space_group_name_Hall '-P 1'
_symmetry_space_group_name_H-M 'P -1'
_atom_sites_solution_hydrogens mixed
_audit_creation_method SHELXL-2014/7
_cell_angle_alpha 106.393(4)
_cell_angle_beta 94.388(4)
_cell_angle_gamma 95.960(4)
_cell_formula_units_Z 4
_cell_length_a 9.9165(14)
_cell_length_b 12.3529(18)
_cell_length_c 13.2009(19)
_cell_measurement_reflns_used 9767
_cell_measurement_temperature 100(2)
_cell_measurement_theta_max 68.47
_cell_measurement_theta_min 3.76
_cell_volume 1533.4(4)
_computing_cell_refinement 'Bruker SAINT'
_computing_data_collection 'Bruker APEX2'
_computing_data_reduction 'Bruker SAINT'
_computing_molecular_graphics 'Bruker SHELXTL'
_computing_publication_material 'Bruker SHELXTL'
_computing_structure_refinement 'SHELXL-2014 (Sheldrick 2014)'
_computing_structure_solution 'SHELXS-97 (Sheldrick 2008)'
_diffrn_ambient_temperature 100(2)
_diffrn_measured_fraction_theta_full 0.996
_diffrn_measured_fraction_theta_max 0.994
_diffrn_measurement_device_type 'D8 Venture, Bruker Photon CMOS Detector'
_diffrn_measurement_method '\f and \w scans'
_diffrn_radiation_type CuK\a
_diffrn_radiation_wavelength 1.54178
_diffrn_reflns_av_R_equivalents 0.0312
_diffrn_reflns_av_unetI/netI 0.0183
_diffrn_reflns_Laue_measured_fraction_full 0.996
_diffrn_reflns_Laue_measured_fraction_max 0.994
_diffrn_reflns_limit_h_max 11
_diffrn_reflns_limit_h_min -11
_diffrn_reflns_limit_k_max 14
_diffrn_reflns_limit_k_min -14
_diffrn_reflns_limit_l_max 15
_diffrn_reflns_limit_l_min -15
_diffrn_reflns_number 41120
_diffrn_reflns_point_group_measured_fraction_full 0.996
_diffrn_reflns_point_group_measured_fraction_max 0.994
_diffrn_reflns_theta_full 67.679
_diffrn_reflns_theta_max 68.464
_diffrn_reflns_theta_min 3.762
_diffrn_source 'sealed tube'
_exptl_absorpt_coefficient_mu 2.058
_exptl_absorpt_correction_T_max 0.7531
_exptl_absorpt_correction_T_min 0.5680
_exptl_absorpt_correction_type multi-scan
_exptl_crystal_colour yellow
_exptl_crystal_density_diffrn 1.388
_exptl_crystal_description plate
_exptl_crystal_F_000 672
_exptl_crystal_size_max 0.440
_exptl_crystal_size_mid 0.320
_exptl_crystal_size_min 0.100
_refine_diff_density_max 0.412
_refine_diff_density_min -0.401
_refine_diff_density_rms 0.073
_refine_ls_extinction_method none
_refine_ls_goodness_of_fit_ref 1.229
_refine_ls_hydrogen_treatment mixed
_refine_ls_matrix_type full
_refine_ls_number_parameters 416
_refine_ls_number_reflns 5593
_refine_ls_number_restraints 0
_refine_ls_restrained_S_all 1.229
_refine_ls_R_factor_all 0.0441
_refine_ls_R_factor_gt 0.0429
_refine_ls_shift/su_max 0.001
_refine_ls_shift/su_mean 0.000
_refine_ls_structure_factor_coef Fsqd
_refine_ls_weighting_details 'w=1/[\s^2^(Fo^2^)+(0.0202P)^2^+3.3495P] where P=(Fo^2^+2Fc^2^)/3'
_refine_ls_weighting_scheme calc
_refine_ls_wR_factor_gt 0.1205
_refine_ls_wR_factor_ref 0.1209
_reflns_Friedel_coverage 0.000
_reflns_number_gt 5368
_reflns_number_total 5593
_reflns_threshold_expression 'I > 2\s(I)'
_cod_data_source_file ol6b01166_si_003.cif
_cod_data_source_block shelx
_cod_database_code 1543779
_shelx_shelxl_version_number 2014/7
_shelx_space_group_comment
;
The symmetry employed for this shelxl refinement is uniquely defined
by the following loop, which should always be used as a source of
symmetry information in preference to the above space-group names.
They are only intended as comments.
;
_shelx_estimated_absorpt_t_min 0.465
_shelx_estimated_absorpt_t_max 0.821

loop_
_space_group_symop_operation_xyz
'x, y, z'
'-x, -y, -z'

loop_
_atom_site_label
_atom_site_type_symbol
_atom_site_fract_x
_atom_site_fract_y
_atom_site_fract_z
_atom_site_U_iso_or_equiv
_atom_site_adp_type
_atom_site_occupancy
_atom_site_site_symmetry_order
_atom_site_calc_flag
_atom_site_refinement_flags_posn
_atom_site_refinement_flags_adp
S1 S 0.07126(6) 0.70117(5) 0.59579(5) 0.01585(15) Uani 1 1 d . .
S2 S 0.49442(6) 0.81417(5) 0.38427(5) 0.01812(16) Uani 1 1 d . .
O1 O 0.44400(18) 0.66256(15) 0.52290(15) 0.0181(4) Uani 1 1 d . .
H1 H 0.4799 0.6022 0.5061 0.027 Uiso 1 1 calc R U
O6 O 0.87477(17) 1.03947(15) 0.43224(15) 0.0168(4) Uani 1 1 d . .
O8 O 0.69794(18) 1.17938(16) 0.16443(14) 0.0190(4) Uani 1 1 d . .
O5 O 0.8897(2) 0.83058(16) 0.45857(16) 0.0204(4) Uani 1 1 d . .
O4 O 0.1840(2) 0.31728(18) 0.81399(15) 0.0236(4) Uani 1 1 d . .
O2 O 0.37843(18) 0.47182(15) 0.57765(15) 0.0172(4) Uani 1 1 d . .
O7 O 0.4764(2) 1.19519(18) 0.11517(17) 0.0278(5) Uani 1 1 d . .
O3 O -0.0319(2) 0.31208(19) 0.86072(17) 0.0302(5) Uani 1 1 d . .
N1 N 0.1679(2) 0.51095(17) 0.61851(16) 0.0135(4) Uani 1 1 d . .
N3 N 0.6485(2) 1.00504(17) 0.37739(16) 0.0127(4) Uani 1 1 d . .
N4 N 0.5397(2) 1.11799(19) 0.24903(18) 0.0161(5) Uani 1 1 d . .
N2 N 0.0359(2) 0.39411(19) 0.73321(18) 0.0172(5) Uani 1 1 d . .
C18 C 0.7677(3) 0.9722(2) 0.41402(19) 0.0134(5) Uani 1 1 d . .
C20 C 0.4060(3) 0.9899(2) 0.32492(19) 0.0139(5) Uani 1 1 d . .
C3 C 0.2909(3) 0.5373(2) 0.58341(19) 0.0130(5) Uani 1 1 d . .
C2 C 0.3198(3) 0.6408(2) 0.5528(2) 0.0140(5) Uani 1 1 d . .
C19 C 0.5276(3) 0.9454(2) 0.36236(19) 0.0131(5) Uani 1 1 d . .
C5 C -0.0610(3) 0.5366(2) 0.66462(19) 0.0142(5) Uani 1 1 d . .
C4 C 0.0678(3) 0.5735(2) 0.62656(19) 0.0126(5) Uani 1 1 d . .
C25 C 0.4136(3) 1.0764(2) 0.2732(2) 0.0149(5) Uani 1 1 d . .
C10 C -0.0755(3) 0.4486(2) 0.7144(2) 0.0146(5) Uani 1 1 d . .
C11 C 0.0538(3) 0.3379(2) 0.8088(2) 0.0191(6) Uani 1 1 d . .
C17 C 0.7689(3) 0.8609(2) 0.4311(2) 0.0144(5) Uani 1 1 d . .
C26 C 0.5622(3) 1.1673(2) 0.1700(2) 0.0177(5) Uani 1 1 d . .
C6 C -0.1751(3) 0.5930(2) 0.6523(2) 0.0173(5) Uani 1 1 d . .
H6 H -0.1666 0.6524 0.6198 0.021 Uiso 1 1 calc R U
C21 C 0.2760(3) 0.9445(2) 0.3405(2) 0.0175(5) Uani 1 1 d . .
H21 H 0.2692 0.8853 0.3736 0.021 Uiso 1 1 calc R U
C7 C -0.2983(3) 0.5648(2) 0.6859(2) 0.0195(6) Uani 1 1 d . .
H7 H -0.3729 0.6053 0.6783 0.023 Uiso 1 1 calc R U
C9 C -0.2034(3) 0.4183(2) 0.7450(2) 0.0193(6) Uani 1 1 d . .
H9 H -0.2152 0.3574 0.7756 0.023 Uiso 1 1 calc R U
C8 C -0.3116(3) 0.4757(2) 0.7313(2) 0.0205(6) Uani 1 1 d . .
H8 H -0.3969 0.4544 0.7531 0.025 Uiso 1 1 calc R U
C23 C 0.1683(3) 1.0702(2) 0.2636(2) 0.0211(6) Uani 1 1 d . .
H23 H 0.0879 1.0986 0.2442 0.025 Uiso 1 1 calc R U
C27 C 0.7533(3) 1.2112(2) 0.0738(2) 0.0209(6) Uani 1 1 d . .
C1 C 0.2293(3) 0.7156(2) 0.5551(2) 0.0154(5) Uani 1 1 d . .
H1A H 0.2554 0.7806 0.5325 0.018 Uiso 1 1 calc R U
C16 C 0.6545(3) 0.7877(2) 0.4206(2) 0.0176(5) Uani 1 1 d . .
H16 H 0.6632 0.7171 0.4341 0.021 Uiso 1 1 calc R U
C22 C 0.1582(3) 0.9822(2) 0.3098(2) 0.0204(6) Uani 1 1 d . .
H22 H 0.0716 0.9486 0.3200 0.024 Uiso 1 1 calc R U
C12 C 0.2404(3) 0.2759(3) 0.9015(2) 0.0243(6) Uani 1 1 d . .
C24 C 0.2934(3) 1.1171(2) 0.2454(2) 0.0187(5) Uani 1 1 d . .
H24 H 0.2981 1.1774 0.2139 0.022 Uiso 1 1 calc R U
C29 C 0.6892(3) 1.1265(3) -0.0303(2) 0.0273(7) Uani 1 1 d . .
H29A H 0.7019 1.0492 -0.0291 0.041 Uiso 1 1 calc R U
H29B H 0.7328 1.1434 -0.0893 0.041 Uiso 1 1 calc R U
H29C H 0.5915 1.1323 -0.0398 0.041 Uiso 1 1 calc R U
C13 C 0.2234(4) 0.3575(3) 1.0082(2) 0.0300(7) Uani 1 1 d . .
H13A H 0.2638 0.4344 1.0117 0.045 Uiso 1 1 calc R U
H13B H 0.2693 0.3335 1.0652 0.045 Uiso 1 1 calc R U
H13C H 0.1261 0.3572 1.0169 0.045 Uiso 1 1 calc R U
C28 C 0.9030(3) 1.1988(3) 0.0917(2) 0.0326(7) Uani 1 1 d . .
H28A H 0.9433 1.2523 0.1599 0.049 Uiso 1 1 calc R U
H28B H 0.9505 1.2154 0.0343 0.049 Uiso 1 1 calc R U
H28C H 0.9120 1.1208 0.0926 0.049 Uiso 1 1 calc R U
C30 C 0.7352(4) 1.3334(3) 0.0807(2) 0.0312(7) Uani 1 1 d . .
H30A H 0.6377 1.3398 0.0704 0.047 Uiso 1 1 calc R U
H30B H 0.7815 1.3560 0.0255 0.047 Uiso 1 1 calc R U
H30C H 0.7745 1.3833 0.1508 0.047 Uiso 1 1 calc R U
C14 C 0.3896(3) 0.2788(4) 0.8854(3) 0.0432(9) Uani 1 1 d . .
H14A H 0.4000 0.2233 0.8178 0.065 Uiso 1 1 calc R U
H14B H 0.4395 0.2599 0.9437 0.065 Uiso 1 1 calc R U
H14C H 0.4262 0.3552 0.8841 0.065 Uiso 1 1 calc R U
C15 C 0.1772(4) 0.1547(3) 0.8871(3) 0.0362(8) Uani 1 1 d . .
H15A H 0.0786 0.1525 0.8905 0.054 Uiso 1 1 calc R U
H15B H 0.2178 0.1271 0.9437 0.054 Uiso 1 1 calc R U
H15C H 0.1944 0.1060 0.8179 0.054 Uiso 1 1 calc R U
H4 H 0.606(3) 1.099(3) 0.277(3) 0.020(8) Uiso 1 1 d . .
H2 H 0.106(4) 0.406(3) 0.704(3) 0.040(11) Uiso 1 1 d . .
H5 H 0.946(5) 0.888(4) 0.480(3) 0.054(13) Uiso 1 1 d . .

loop_
_atom_site_aniso_label
_atom_site_aniso_U_11
_atom_site_aniso_U_22
_atom_site_aniso_U_33
_atom_site_aniso_U_23
_atom_site_aniso_U_13
_atom_site_aniso_U_12
S1 0.0147(3) 0.0132(3) 0.0223(3) 0.0078(2) 0.0040(2) 0.0049(2)
S2 0.0132(3) 0.0146(3) 0.0285(4) 0.0109(3) 0.0008(2) -0.0012(2)
O1 0.0154(9) 0.0128(9) 0.0292(10) 0.0093(8) 0.0084(8) 0.0025(7)
O6 0.0103(9) 0.0168(9) 0.0242(10) 0.0085(8) 0.0007(7) -0.0003(7)
O8 0.0164(9) 0.0262(10) 0.0170(9) 0.0124(8) 0.0007(7) -0.0013(8)
O5 0.0150(9) 0.0144(9) 0.0322(11) 0.0087(8) -0.0033(8) 0.0026(8)
O4 0.0225(10) 0.0367(12) 0.0194(10) 0.0174(9) 0.0056(8) 0.0104(9)
O2 0.0127(9) 0.0162(9) 0.0269(10) 0.0113(8) 0.0047(7) 0.0049(7)
O7 0.0228(11) 0.0392(12) 0.0297(11) 0.0232(10) 0.0001(9) 0.0074(9)
O3 0.0242(11) 0.0416(13) 0.0362(12) 0.0269(10) 0.0116(9) 0.0065(9)
N1 0.0128(10) 0.0131(10) 0.0143(10) 0.0037(8) 0.0005(8) 0.0016(8)
N3 0.0109(10) 0.0132(10) 0.0140(10) 0.0043(8) 0.0012(8) 0.0017(8)
N4 0.0137(11) 0.0175(11) 0.0193(11) 0.0088(9) -0.0015(9) 0.0039(9)
N2 0.0144(11) 0.0194(11) 0.0208(12) 0.0097(9) 0.0046(9) 0.0032(9)
C18 0.0142(12) 0.0144(12) 0.0120(12) 0.0039(9) 0.0031(9) 0.0025(10)
C20 0.0145(12) 0.0131(12) 0.0117(12) -0.0003(9) 0.0005(9) 0.0019(10)
C3 0.0143(12) 0.0112(12) 0.0124(12) 0.0033(9) -0.0006(9) -0.0008(9)
C2 0.0138(12) 0.0126(12) 0.0151(12) 0.0042(10) 0.0011(10) -0.0011(9)
C19 0.0153(12) 0.0123(12) 0.0112(11) 0.0027(9) 0.0033(9) 0.0010(9)
C5 0.0136(12) 0.0139(12) 0.0123(12) 0.0005(10) -0.0014(9) 0.0003(10)
C4 0.0143(12) 0.0108(11) 0.0119(12) 0.0030(9) -0.0013(9) 0.0009(9)
C25 0.0144(12) 0.0140(12) 0.0134(12) 0.0008(10) -0.0014(10) 0.0007(10)
C10 0.0137(12) 0.0142(12) 0.0136(12) 0.0008(10) 0.0012(9) 0.0005(10)
C11 0.0199(14) 0.0188(13) 0.0199(13) 0.0071(11) 0.0037(11) 0.0035(11)
C17 0.0134(12) 0.0144(12) 0.0160(12) 0.0048(10) 0.0003(10) 0.0041(10)
C26 0.0188(13) 0.0164(13) 0.0188(13) 0.0069(10) 0.0006(10) 0.0020(10)
C6 0.0151(13) 0.0160(13) 0.0188(13) 0.0024(10) 0.0005(10) 0.0012(10)
C21 0.0149(13) 0.0201(13) 0.0161(13) 0.0036(10) 0.0032(10) 0.0006(10)
C7 0.0121(13) 0.0217(14) 0.0206(14) -0.0005(11) -0.0010(10) 0.0040(10)
C9 0.0186(14) 0.0186(13) 0.0201(13) 0.0058(11) 0.0030(11) -0.0011(10)
C8 0.0125(13) 0.0248(14) 0.0192(13) -0.0007(11) 0.0039(10) -0.0019(11)
C23 0.0147(13) 0.0270(15) 0.0191(13) 0.0019(11) -0.0008(10) 0.0077(11)
C27 0.0242(15) 0.0267(15) 0.0136(13) 0.0100(11) 0.0037(11) -0.0020(12)
C1 0.0187(13) 0.0117(12) 0.0169(13) 0.0061(10) 0.0030(10) 0.0005(10)
C16 0.0175(13) 0.0139(12) 0.0228(14) 0.0081(10) 0.0010(10) 0.0023(10)
C22 0.0128(13) 0.0269(15) 0.0194(13) 0.0037(11) 0.0028(10) 0.0014(11)
C12 0.0307(16) 0.0326(16) 0.0163(14) 0.0138(12) 0.0048(11) 0.0133(13)
C24 0.0193(14) 0.0177(13) 0.0186(13) 0.0038(10) -0.0008(10) 0.0059(10)
C29 0.0337(17) 0.0262(15) 0.0183(14) 0.0029(12) -0.0006(12) 0.0006(13)
C13 0.0432(19) 0.0285(16) 0.0175(14) 0.0061(12) 0.0025(13) 0.0037(14)
C28 0.0237(16) 0.052(2) 0.0224(15) 0.0137(14) 0.0052(12) -0.0021(14)
C30 0.048(2) 0.0234(15) 0.0221(15) 0.0102(12) 0.0027(13) -0.0069(14)
C14 0.0306(18) 0.079(3) 0.0349(19) 0.0332(19) 0.0064(15) 0.0247(18)
C15 0.063(2) 0.0264(16) 0.0230(16) 0.0100(13) 0.0036(15) 0.0171(16)

loop_
_atom_type_symbol
_atom_type_description
_atom_type_scat_dispersion_real
_atom_type_scat_dispersion_imag
_atom_type_scat_source
C C 0.0181 0.0091 'International Tables Vol C Tables 4.2.6.8 and 6.1.1.4'
H H 0.0000 0.0000 'International Tables Vol C Tables 4.2.6.8 and 6.1.1.4'
N N 0.0311 0.0180 'International Tables Vol C Tables 4.2.6.8 and 6.1.1.4'
O O 0.0492 0.0322 'International Tables Vol C Tables 4.2.6.8 and 6.1.1.4'
S S 0.3331 0.5567 'International Tables Vol C Tables 4.2.6.8 and 6.1.1.4'

loop_
_geom_angle_atom_site_label_1
_geom_angle_atom_site_label_2
_geom_angle_atom_site_label_3
_geom_angle
C1 S1 C4 101.83(12)
C16 S2 C19 102.19(13)
C2 O1 H1 109.5
C26 O8 C27 120.1(2)
C17 O5 H5 109(3)
C11 O4 C12 119.8(2)
C4 N1 C3 124.6(2)
C19 N3 C18 124.7(2)
C26 N4 C25 126.8(2)
C26 N4 H4 117(2)
C25 N4 H4 115(2)
C11 N2 C10 126.9(2)
C11 N2 H2 115(3)
C10 N2 H2 117(3)
O6 C18 N3 118.9(2)
O6 C18 C17 120.0(2)
N3 C18 C17 121.1(2)
C21 C20 C25 117.7(2)
C21 C20 C19 118.9(2)
C25 C20 C19 123.4(2)
O2 C3 N1 119.6(2)
O2 C3 C2 119.3(2)
N1 C3 C2 121.1(2)
O1 C2 C1 119.4(2)
O1 C2 C3 117.5(2)
C1 C2 C3 123.0(2)
N3 C19 C20 120.3(2)
N3 C19 S2 124.9(2)
C20 C19 S2 114.88(18)
C6 C5 C10 118.0(2)
C6 C5 C4 118.3(2)
C10 C5 C4 123.7(2)
N1 C4 C5 120.1(2)
N1 C4 S1 125.20(19)
C5 C4 S1 114.67(18)
N4 C25 C24 121.1(2)
N4 C25 C20 119.6(2)
C24 C25 C20 119.2(2)
N2 C10 C9 120.7(2)
N2 C10 C5 120.3(2)
C9 C10 C5 119.0(2)
O3 C11 O4 126.3(3)
O3 C11 N2 126.2(3)
O4 C11 N2 107.5(2)
O5 C17 C16 119.0(2)
O5 C17 C18 118.2(2)
C16 C17 C18 122.8(2)
O7 C26 O8 126.3(2)
O7 C26 N4 126.6(3)
O8 C26 N4 107.1(2)
C7 C6 C5 122.2(3)
C7 C6 H6 118.9
C5 C6 H6 118.9
C22 C21 C20 122.6(3)
C22 C21 H21 118.7
C20 C21 H21 118.7
C6 C7 C8 118.8(2)
C6 C7 H7 120.6
C8 C7 H7 120.6
C8 C9 C10 120.7(3)
C8 C9 H9 119.6
C10 C9 H9 119.6
C9 C8 C7 121.1(2)
C9 C8 H8 119.4
C7 C8 H8 119.4
C24 C23 C22 121.0(3)
C24 C23 H23 119.5
C22 C23 H23 119.5
O8 C27 C28 102.0(2)
O8 C27 C30 110.4(2)
C28 C27 C30 110.8(3)
O8 C27 C29 109.9(2)
C28 C27 C29 109.8(3)
C30 C27 C29 113.4(2)
C2 C1 S1 124.2(2)
C2 C1 H1A 117.9
S1 C1 H1A 117.9
C17 C16 S2 124.0(2)
C17 C16 H16 118.0
S2 C16 H16 118.0
C21 C22 C23 118.7(3)
C21 C22 H22 120.7
C23 C22 H22 120.7
O4 C12 C14 102.3(2)
O4 C12 C15 110.2(2)
C14 C12 C15 110.1(3)
O4 C12 C13 110.3(2)
C14 C12 C13 110.0(3)
C15 C12 C13 113.5(3)
C23 C24 C25 120.6(3)
C23 C24 H24 119.7
C25 C24 H24 119.7
C27 C29 H29A 109.5
C27 C29 H29B 109.5
H29A C29 H29B 109.5
C27 C29 H29C 109.5
H29A C29 H29C 109.5
H29B C29 H29C 109.5
C12 C13 H13A 109.5
C12 C13 H13B 109.5
H13A C13 H13B 109.5
C12 C13 H13C 109.5
H13A C13 H13C 109.5
H13B C13 H13C 109.5
C27 C28 H28A 109.5
C27 C28 H28B 109.5
H28A C28 H28B 109.5
C27 C28 H28C 109.5
H28A C28 H28C 109.5
H28B C28 H28C 109.5
C27 C30 H30A 109.5
C27 C30 H30B 109.5
H30A C30 H30B 109.5
C27 C30 H30C 109.5
H30A C30 H30C 109.5
H30B C30 H30C 109.5
C12 C14 H14A 109.5
C12 C14 H14B 109.5
H14A C14 H14B 109.5
C12 C14 H14C 109.5
H14A C14 H14C 109.5
H14B C14 H14C 109.5
C12 C15 H15A 109.5
C12 C15 H15B 109.5
H15A C15 H15B 109.5
C12 C15 H15C 109.5
H15A C15 H15C 109.5
H15B C15 H15C 109.5

loop_
_geom_bond_atom_site_label_1
_geom_bond_atom_site_label_2
_geom_bond_distance
S1 C1 1.703(3)
S1 C4 1.734(2)
S2 C16 1.714(3)
S2 C19 1.729(2)
O1 C2 1.345(3)
O1 H1 0.8400
O6 C18 1.241(3)
O8 C26 1.349(3)
O8 C27 1.486(3)
O5 C17 1.346(3)
O5 H5 0.82(5)
O4 C11 1.342(3)
O4 C12 1.484(3)
O2 C3 1.239(3)
O7 C26 1.213(3)
O3 C11 1.204(3)
N1 C4 1.312(3)
N1 C3 1.377(3)
N3 C19 1.310(3)
N3 C18 1.385(3)
N4 C26 1.370(3)
N4 C25 1.396(3)
N4 H4 0.82(3)
N2 C11 1.378(3)
N2 C10 1.394(3)
N2 H2 0.84(4)
C18 C17 1.455(3)
C20 C21 1.405(4)
C20 C25 1.420(4)
C20 C19 1.483(4)
C3 C2 1.454(3)
C2 C1 1.350(4)
C5 C6 1.412(4)
C5 C10 1.420(4)
C5 C4 1.483(3)
C25 C24 1.403(4)
C10 C9 1.407(4)
C17 C16 1.347(4)
C6 C7 1.375(4)
C6 H6 0.9500
C21 C22 1.377(4)
C21 H21 0.9500
C7 C8 1.392(4)
C7 H7 0.9500
C9 C8 1.374(4)
C9 H9 0.9500
C8 H8 0.9500
C23 C24 1.381(4)
C23 C22 1.387(4)
C23 H23 0.9500
C27 C28 1.515(4)
C27 C30 1.516(4)
C27 C29 1.518(4)
C1 H1A 0.9500
C16 H16 0.9500
C22 H22 0.9500
C12 C14 1.509(4)
C12 C15 1.516(4)
C12 C13 1.517(4)
C24 H24 0.9500
C29 H29A 0.9800
C29 H29B 0.9800
C29 H29C 0.9800
C13 H13A 0.9800
C13 H13B 0.9800
C13 H13C 0.9800
C28 H28A 0.9800
C28 H28B 0.9800
C28 H28C 0.9800
C30 H30A 0.9800
C30 H30B 0.9800
C30 H30C 0.9800
C14 H14A 0.9800
C14 H14B 0.9800
C14 H14C 0.9800
C15 H15A 0.9800
C15 H15B 0.9800
C15 H15C 0.9800

loop_
_geom_torsion_atom_site_label_1
_geom_torsion_atom_site_label_2
_geom_torsion_atom_site_label_3
_geom_torsion_atom_site_label_4
_geom_torsion
C19 N3 C18 O6 -175.0(2)
C19 N3 C18 C17 5.1(4)
C4 N1 C3 O2 -179.2(2)
C4 N1 C3 C2 0.6(4)
O2 C3 C2 O1 -2.4(4)
N1 C3 C2 O1 177.7(2)
O2 C3 C2 C1 178.9(2)
N1 C3 C2 C1 -1.0(4)
C18 N3 C19 C20 178.7(2)
C18 N3 C19 S2 -0.6(4)
C21 C20 C19 N3 -160.4(2)
C25 C20 C19 N3 19.9(4)
C21 C20 C19 S2 19.0(3)
C25 C20 C19 S2 -160.8(2)
C16 S2 C19 N3 -2.9(2)
C16 S2 C19 C20 177.72(18)
C3 N1 C4 C5 179.5(2)
C3 N1 C4 S1 -0.5(4)
C6 C5 C4 N1 -167.6(2)
C10 C5 C4 N1 13.5(4)
C6 C5 C4 S1 12.5(3)
C10 C5 C4 S1 -166.49(19)
C1 S1 C4 N1 0.5(2)
C1 S1 C4 C5 -179.53(18)
C26 N4 C25 C24 -24.0(4)
C26 N4 C25 C20 154.7(2)
C21 C20 C25 N4 -175.2(2)
C19 C20 C25 N4 4.5(4)
C21 C20 C25 C24 3.5(4)
C19 C20 C25 C24 -176.8(2)
C11 N2 C10 C9 -23.1(4)
C11 N2 C10 C5 156.3(3)
C6 C5 C10 N2 -176.8(2)
C4 C5 C10 N2 2.2(4)
C6 C5 C10 C9 2.7(4)
C4 C5 C10 C9 -178.4(2)
C12 O4 C11 O3 -10.8(4)
C12 O4 C11 N2 169.3(2)
C10 N2 C11 O3 11.7(5)
C10 N2 C11 O4 -168.3(2)
O6 C18 C17 O5 -5.2(4)
N3 C18 C17 O5 174.8(2)
O6 C18 C17 C16 174.8(2)
N3 C18 C17 C16 -5.3(4)
C27 O8 C26 O7 -11.1(4)
C27 O8 C26 N4 169.0(2)
C25 N4 C26 O7 9.0(4)
C25 N4 C26 O8 -171.1(2)
C10 C5 C6 C7 -0.6(4)
C4 C5 C6 C7 -179.6(2)
C25 C20 C21 C22 -1.4(4)
C19 C20 C21 C22 178.9(2)
C5 C6 C7 C8 -1.5(4)
N2 C10 C9 C8 176.8(2)
C5 C10 C9 C8 -2.7(4)
C10 C9 C8 C7 0.5(4)
C6 C7 C8 C9 1.6(4)
C26 O8 C27 C28 -172.4(2)
C26 O8 C27 C30 69.8(3)
C26 O8 C27 C29 -56.0(3)
O1 C2 C1 S1 -177.52(19)
C3 C2 C1 S1 1.1(4)
C4 S1 C1 C2 -0.8(3)
O5 C17 C16 S2 -179.05(19)
C18 C17 C16 S2 1.0(4)
C19 S2 C16 C17 2.6(3)
C20 C21 C22 C23 -1.4(4)
C24 C23 C22 C21 2.0(4)
C11 O4 C12 C14 -173.0(3)
C11 O4 C12 C15 70.0(3)
C11 O4 C12 C13 -56.0(3)
C22 C23 C24 C25 0.1(4)
N4 C25 C24 C23 175.8(2)
C20 C25 C24 C23 -2.9(4)
